data_4112364
loop_
_publ_author_name
'Dario Braga'
'Shuang Chen'
'Heather Filson'
'Lucia Maini'
'Matthew R. Netherton'
'Brian O. Patrick'
'John R. Scheffer'
'Carl Scott'
'Wujiong Xia'

_publ_contact_author_address
;
   Department of Chemistry
   The University of British Columbia
   2036 Main Mall
   Vancouver, BC V6T 1Z1
;
_publ_contact_author_email ' scheffer@chem.ubc.ca '
_publ_contact_author_fax ' 604-822-2847 '
_publ_contact_author_name ' Dr John R. Scheffer'
_publ_contact_author_phone ' 604-822-3496 '
_publ_section_title
;
 1,4-Hydroxybiradical Behavior Revealed through Crystal
 Structure-Solid-State Reactivity Correlations
;
_journal_name_full 'Journal of the American Chemical Society'
_journal_page_first 3511
_journal_page_last 3520
_journal_paper_doi 10.1021/ja039076w
_journal_volume 126
_journal_year 2004
_chemical_formula_sum 'C18 H22 O'
_chemical_formula_weight 254.36
_chemical_name_systematic
; 
 ? 
;
_space_group_IT_number 14
_symmetry_cell_setting monoclinic
_symmetry_space_group_name_Hall '-P 2ybc'
_symmetry_space_group_name_H-M 'P 1 21/c 1'
_atom_sites_solution_hydrogens geom
_atom_sites_solution_primary direct
_atom_sites_solution_secondary difmap
_audit_creation_method SHELXL-97
_cell_angle_alpha 90.00
_cell_angle_beta 90.7360(10)
_cell_angle_gamma 90.00
_cell_formula_units_Z 4
_cell_length_a 7.2743(2)
_cell_length_b 7.5960(2)
_cell_length_c 24.9959(6)
_cell_measurement_temperature 293(2)
_cell_volume 1381.05(6)
_computing_structure_refinement 'SHELXL-97 (Sheldrick, 1997)'
_computing_structure_solution 'SHELXS-97 (Sheldrick, 1990)'
_diffrn_ambient_temperature 293(2)
_diffrn_measured_fraction_theta_full 0.904
_diffrn_measured_fraction_theta_max 0.904
_diffrn_radiation_monochromator graphite
_diffrn_radiation_source 'fine-focus sealed tube'
_diffrn_radiation_type MoK\a
_diffrn_radiation_wavelength 0.71073
_diffrn_reflns_av_R_equivalents 0.0599
_diffrn_reflns_av_sigmaI/netI 0.0332
_diffrn_reflns_limit_h_max 8
_diffrn_reflns_limit_h_min -9
_diffrn_reflns_limit_k_max 9
_diffrn_reflns_limit_k_min -9
_diffrn_reflns_limit_l_max 30
_diffrn_reflns_limit_l_min -29
_diffrn_reflns_number 18143
_diffrn_reflns_theta_full 26.25
_diffrn_reflns_theta_max 26.25
_diffrn_reflns_theta_min 1.63
_exptl_absorpt_coefficient_mu 0.073
_exptl_absorpt_correction_T_max 1.000000
_exptl_absorpt_correction_T_min 0.656211
_exptl_absorpt_correction_type Sadbas
_exptl_crystal_colour colourless
_exptl_crystal_density_diffrn 1.223
_exptl_crystal_description prism
_exptl_crystal_F_000 552
_exptl_crystal_size_max 0.3
_exptl_crystal_size_mid 0.24
_exptl_crystal_size_min 0.22
_refine_diff_density_max 0.145
_refine_diff_density_min -0.154
_refine_diff_density_rms 0.036
_refine_ls_extinction_method none
_refine_ls_goodness_of_fit_ref 1.045
_refine_ls_hydrogen_treatment mixed
_refine_ls_matrix_type full
_refine_ls_number_parameters 172
_refine_ls_number_reflns 2514
_refine_ls_number_restraints 0
_refine_ls_restrained_S_all 1.045
_refine_ls_R_factor_all 0.0686
_refine_ls_R_factor_gt 0.0415
_refine_ls_shift/su_max 0.000
_refine_ls_shift/su_mean 0.000
_refine_ls_structure_factor_coef Fsqd
_refine_ls_weighting_details 'calc w=1/[\s^2^(Fo^2^)+(0.0654P)^2^+0.0619P] where P=(Fo^2^+2Fc^2^)/3'
_refine_ls_weighting_scheme calc
_refine_ls_wR_factor_gt 0.1069
_refine_ls_wR_factor_ref 0.1189
_reflns_number_gt 1718
_reflns_number_total 2514
_reflns_threshold_expression >2sigma(I)
_cod_data_source_file ja039076wsi20031015_043604_10.cif
_cod_data_source_block 4b
_cod_database_code 4112364

loop_
_symmetry_equiv_pos_as_xyz
'x, y, z'
'-x, y+1/2, -z+1/2'
'-x, -y, -z'
'x, -y-1/2, z-1/2'

loop_
_atom_site_label
_atom_site_type_symbol
_atom_site_fract_x
_atom_site_fract_y
_atom_site_fract_z
_atom_site_U_iso_or_equiv
_atom_site_adp_type
_atom_site_occupancy
_atom_site_symmetry_multiplicity
_atom_site_calc_flag
_atom_site_refinement_flags
C1 C 0.20052(17) -0.22526(18) 0.12173(5) 0.0400(4) Uani 1 1 d .
H1A H 0.1057 -0.1705 0.1437 0.048 Uiso 1 1 calc R
O1 O 0.55865(13) 0.07112(15) 0.14188(5) 0.0655(4) Uani 1 1 d .
C2 C 0.3275(2) -0.3282(2) 0.15895(7) 0.0560(4) Uani 1 1 d .
H2A H 0.3712 -0.2501 0.1871 0.067 Uiso 1 1 calc R
H2B H 0.2573 -0.4212 0.1757 0.067 Uiso 1 1 calc R
C3 C 0.4926(2) -0.4096(2) 0.13178(7) 0.0633(5) Uani 1 1 d .
H3A H 0.4531 -0.5136 0.1123 0.076 Uiso 1 1 calc R
H3B H 0.5810 -0.4465 0.1589 0.076 Uiso 1 1 calc R
C4 C 0.58593(19) -0.2831(2) 0.09321(7) 0.0561(4) Uani 1 1 d .
H4A H 0.6607 -0.3514 0.0690 0.067 Uiso 1 1 calc R
H4B H 0.6680 -0.2075 0.1137 0.067 Uiso 1 1 calc R
C5 C 0.45579(17) -0.1661(2) 0.05973(5) 0.0434(4) Uani 1 1 d .
H5A H 0.5301 -0.0737 0.0432 0.052 Uiso 1 1 calc R
C6 C 0.3627(2) -0.2703(2) 0.01472(6) 0.0542(4) Uani 1 1 d .
H6A H 0.3013 -0.1886 -0.0094 0.065 Uiso 1 1 calc R
H6B H 0.4564 -0.3312 -0.0054 0.065 Uiso 1 1 calc R
C7 C 0.2240(2) -0.4036(2) 0.03389(7) 0.0599(5) Uani 1 1 d .
H7A H 0.2891 -0.5075 0.0464 0.072 Uiso 1 1 calc R
H7B H 0.1465 -0.4386 0.0039 0.072 Uiso 1 1 calc R
C8 C 0.10232(19) -0.3362(2) 0.07857(6) 0.0524(4) Uani 1 1 d .
H8A H 0.0455 -0.4365 0.0958 0.063 Uiso 1 1 calc R
H8B H 0.0046 -0.2658 0.0627 0.063 Uiso 1 1 calc R
C9 C 0.31002(16) -0.07505(17) 0.09460(5) 0.0354(3) Uani 1 1 d .
C10 C 0.39436(18) 0.04827(18) 0.13635(5) 0.0403(4) Uani 1 1 d .
C11 C 0.26238(18) 0.14992(18) 0.16950(5) 0.0401(4) Uani 1 1 d .
C12 C 0.3175(2) 0.2105(2) 0.21976(6) 0.0527(4) Uani 1 1 d .
H12A H 0.4366 0.1890 0.2321 0.063 Uiso 1 1 calc R
C13 C 0.1970(3) 0.3019(2) 0.25130(6) 0.0619(5) Uani 1 1 d .
H13A H 0.2344 0.3425 0.2848 0.074 Uiso 1 1 calc R
C14 C 0.0211(2) 0.3330(2) 0.23306(7) 0.0612(5) Uani 1 1 d .
H14A H -0.0610 0.3934 0.2546 0.073 Uiso 1 1 calc R
C15 C -0.0349(2) 0.2756(2) 0.18334(7) 0.0548(4) Uani 1 1 d .
H15A H -0.1541 0.2989 0.1715 0.066 Uiso 1 1 calc R
C16 C 0.08452(19) 0.18305(18) 0.15047(6) 0.0424(4) Uani 1 1 d .
C17 C 0.02617(19) 0.1243(2) 0.09545(6) 0.0504(4) Uani 1 1 d .
H17A H -0.0278 0.2236 0.0766 0.060 Uiso 1 1 calc R
H17B H -0.0681 0.0347 0.0987 0.060 Uiso 1 1 calc R
C18 C 0.18314(19) 0.05064(19) 0.06243(6) 0.0464(4) Uani 1 1 d .
H18A H 0.2559 0.1476 0.0489 0.056 Uiso 1 1 calc R
H18B H 0.1321 -0.0122 0.0319 0.056 Uiso 1 1 calc R

loop_
_atom_site_aniso_label
_atom_site_aniso_U_11
_atom_site_aniso_U_22
_atom_site_aniso_U_33
_atom_site_aniso_U_23
_atom_site_aniso_U_13
_atom_site_aniso_U_12
C1 0.0346(7) 0.0407(8) 0.0450(8) 0.0022(7) 0.0106(6) -0.0024(6)
O1 0.0362(6) 0.0787(8) 0.0815(8) -0.0254(6) -0.0023(5) -0.0089(5)
C2 0.0606(10) 0.0516(9) 0.0561(10) 0.0145(8) 0.0085(8) 0.0025(8)
C3 0.0557(10) 0.0582(10) 0.0760(12) 0.0083(9) -0.0021(9) 0.0128(8)
C4 0.0366(8) 0.0631(10) 0.0686(11) -0.0133(9) 0.0054(8) 0.0048(8)
C5 0.0368(8) 0.0508(9) 0.0429(8) -0.0013(7) 0.0121(6) -0.0092(7)
C6 0.0509(9) 0.0628(10) 0.0493(9) -0.0156(8) 0.0103(7) -0.0048(8)
C7 0.0504(9) 0.0632(10) 0.0665(11) -0.0226(9) 0.0062(8) -0.0106(8)
C8 0.0407(8) 0.0473(9) 0.0695(11) -0.0058(8) 0.0102(8) -0.0118(7)
C9 0.0314(7) 0.0394(8) 0.0353(7) 0.0019(6) 0.0015(6) -0.0047(6)
C10 0.0355(8) 0.0442(8) 0.0411(8) 0.0038(7) -0.0004(6) -0.0038(6)
C11 0.0434(8) 0.0383(8) 0.0387(8) 0.0006(7) 0.0013(6) -0.0053(6)
C12 0.0595(9) 0.0546(10) 0.0439(9) -0.0027(8) -0.0029(8) -0.0049(8)
C13 0.0854(12) 0.0599(11) 0.0405(9) -0.0068(8) 0.0081(9) -0.0029(10)
C14 0.0755(12) 0.0509(10) 0.0578(11) -0.0014(9) 0.0260(9) 0.0019(9)
C15 0.0494(9) 0.0482(9) 0.0670(11) 0.0017(9) 0.0096(8) 0.0035(7)
C16 0.0418(8) 0.0367(8) 0.0489(9) 0.0029(7) 0.0039(7) -0.0015(6)
C17 0.0458(8) 0.0487(9) 0.0563(10) -0.0004(8) -0.0102(7) 0.0069(7)
C18 0.0518(9) 0.0468(9) 0.0406(8) 0.0016(7) -0.0053(7) -0.0013(7)

loop_
_atom_type_symbol
_atom_type_description
_atom_type_scat_dispersion_real
_atom_type_scat_dispersion_imag
_atom_type_scat_source
C C 0.0033 0.0016 'International Tables Vol C Tables 4.2.6.8 and 6.1.1.4'
H H 0.0000 0.0000 'International Tables Vol C Tables 4.2.6.8 and 6.1.1.4'
O O 0.0106 0.0060 'International Tables Vol C Tables 4.2.6.8 and 6.1.1.4'

loop_
_geom_angle_atom_site_label_1
_geom_angle_atom_site_label_2
_geom_angle_atom_site_label_3
_geom_angle
C2 C1 C8 114.90(13)
C2 C1 C9 109.52(11)
C8 C1 C9 109.43(11)
C3 C2 C1 114.45(13)
C2 C3 C4 112.74(13)
C3 C4 C5 115.57(12)
C6 C5 C4 111.42(13)
C6 C5 C9 110.28(11)
C4 C5 C9 111.95(11)
C7 C6 C5 113.92(12)
C6 C7 C8 113.81(12)
C7 C8 C1 115.46(11)
C10 C9 C5 112.83(10)
C10 C9 C18 102.05(11)
C5 C9 C18 113.10(11)
C10 C9 C1 110.90(10)
C5 C9 C1 106.10(10)
C18 C9 C1 112.01(10)
O1 C10 C11 120.17(12)
O1 C10 C9 123.54(12)
C11 C10 C9 116.22(10)
C12 C11 C16 120.21(14)
C12 C11 C10 119.49(12)
C16 C11 C10 120.30(12)
C13 C12 C11 120.40(15)
C14 C13 C12 119.65(16)
C13 C14 C15 120.67(15)
C14 C15 C16 120.89(15)
C15 C16 C11 118.17(13)
C15 C16 C17 121.24(13)
C11 C16 C17 120.56(12)
C16 C17 C18 113.59(11)
C17 C18 C9 113.04(11)

loop_
_geom_bond_atom_site_label_1
_geom_bond_atom_site_label_2
_geom_bond_distance
C1 C2 1.519(2)
C1 C8 1.5375(19)
C1 C9 1.5524(17)
O1 C10 1.2138(15)
C2 C3 1.518(2)
C3 C4 1.527(2)
C4 C5 1.538(2)
C5 C6 1.5271(19)
C5 C9 1.5447(18)
C6 C7 1.512(2)
C7 C8 1.523(2)
C9 C10 1.5252(18)
C9 C18 1.5463(17)
C10 C11 1.4916(19)
C11 C12 1.392(2)
C11 C16 1.3956(19)
C12 C13 1.375(2)
C13 C14 1.374(2)
C14 C15 1.374(2)
C15 C16 1.394(2)
C16 C17 1.502(2)
C17 C18 1.5240(19)

loop_
_cod_related_entry_id
_cod_related_entry_database
_cod_related_entry_code
1 ChemSpider 4052491
